data_7101182
loop_
_publ_author_name
'Kohsuke Aikawa'
'Kazuki Wakabayashi'
'Yukinori Yusa'

_publ_section_title
;
Achiral Benzophenone
Ligand-Rhodium Complex with Chiral Diamine Activator for High
Enantiocontrol in Asymmetric Transfer Hydrogenation
;
_journal_issue 22
_journal_name_full 'Chemical Communications'
_journal_paper_doi 10.1039/b517585b
_journal_year 2006
_chemical_formula_sum 'C39 H32 Cl6 O P2 Pt'
_chemical_formula_weight 986.38
_chemical_name_systematic
;
?
;
_space_group_IT_number 2
_symmetry_cell_setting triclinic
_symmetry_space_group_name_Hall '-P 1'
_symmetry_space_group_name_H-M 'P -1'
_atom_sites_solution_hydrogens geom
_atom_sites_solution_primary direct
_atom_sites_solution_secondary difmap
_audit_creation_method SHELXL-97
_cell_angle_alpha 83.7820(10)
_cell_angle_beta 85.7920(10)
_cell_angle_gamma 67.1050(10)
_cell_formula_units_Z 2
_cell_length_a 11.1806(4)
_cell_length_b 11.2602(4)
_cell_length_c 16.3715(5)
_cell_measurement_reflns_used 9268
_cell_measurement_temperature 100
_cell_measurement_theta_max 0.00
_cell_measurement_theta_min 0.00
_cell_volume 1886.46(11)
_computing_cell_refinement 'Bruker APEX2'
_computing_data_collection 'Bruker APEX2'
_computing_data_reduction 'Bruker SAINT'
_computing_molecular_graphics 'Bruker SHELXTL'
_computing_publication_material 'Bruker SHELXTL'
_computing_structure_refinement 'SHELXL-97 (Sheldrick, 1997)'
_computing_structure_solution 'SHELXS-97 (Sheldrick, 1990)'
_diffrn_ambient_temperature 100
_diffrn_detector_area_resol_mean 8.333
_diffrn_measured_fraction_theta_full 0.982
_diffrn_measured_fraction_theta_max 0.982
_diffrn_measurement_device_type 'Bruker APEXII CCD area detector'
_diffrn_measurement_method 'phi and omega scans'
_diffrn_radiation_monochromator 'multilayer confocal mirror'
_diffrn_radiation_source 'fine-focus rotating anode'
_diffrn_radiation_type MoK\a
_diffrn_radiation_wavelength 0.71073
_diffrn_reflns_av_R_equivalents 0.0164
_diffrn_reflns_av_sigmaI/netI 0.0182
_diffrn_reflns_limit_h_max 14
_diffrn_reflns_limit_h_min -14
_diffrn_reflns_limit_k_max 14
_diffrn_reflns_limit_k_min -14
_diffrn_reflns_limit_l_max 21
_diffrn_reflns_limit_l_min -21
_diffrn_reflns_number 22364
_diffrn_reflns_theta_full 27.84
_diffrn_reflns_theta_max 27.84
_diffrn_reflns_theta_min 1.97
_exptl_absorpt_coefficient_mu 4.261
_exptl_absorpt_correction_T_max 0.7547
_exptl_absorpt_correction_T_min 0.5312
_exptl_absorpt_correction_type empirical
_exptl_absorpt_process_details
;
SADABS Sheldrick 1996
;
_exptl_crystal_colour colorless
_exptl_crystal_density_diffrn 1.736
_exptl_crystal_density_method 'not measured'
_exptl_crystal_description block
_exptl_crystal_F_000 968
_exptl_crystal_size_max 0.17
_exptl_crystal_size_mid 0.07
_exptl_crystal_size_min 0.07
_refine_diff_density_max 2.233
_refine_diff_density_min -1.313
_refine_diff_density_rms 0.098
_refine_ls_extinction_method none
_refine_ls_goodness_of_fit_ref 1.067
_refine_ls_hydrogen_treatment mixed
_refine_ls_matrix_type full
_refine_ls_number_parameters 471
_refine_ls_number_reflns 8833
_refine_ls_number_restraints 117
_refine_ls_restrained_S_all 1.118
_refine_ls_R_factor_all 0.0204
_refine_ls_R_factor_gt 0.0199
_refine_ls_shift/su_max 0.003
_refine_ls_shift/su_mean 0.000
_refine_ls_structure_factor_coef Fsqd
_refine_ls_weighting_details 'calc w=1/[\s^2^(Fo^2^)+(0.0193P)^2^+4.3113P] where P=(Fo^2^+2Fc^2^)/3'
_refine_ls_weighting_scheme calc
_refine_ls_wR_factor_gt 0.0510
_refine_ls_wR_factor_ref 0.0513
_reflns_number_gt 8641
_reflns_number_total 8833
_reflns_threshold_expression >2sigma(I)
_cod_data_source_file b517585b.txt
_cod_depositor_comments
;
The following automatic conversions were performed:
'_symmetry_cell_setting' value 'Triclinic' changed to 'triclinic'
according to '/home/saulius/struct/CIF-dictionaries/cif_core.dic'
dictionary named 'cif_core.dic' version 2.4.1 from 2010-06-29.

Automatic conversion script
Id: cif_fix_enum 1527 2010-12-29 10:47:43Z saulius 
;
_cod_original_sg_symbol_H-M 'P-1 '
_cod_database_code 7101182

loop_
_symmetry_equiv_pos_as_xyz
'x, y, z'
'-x, -y, -z'

loop_
_atom_site_label
_atom_site_type_symbol
_atom_site_fract_x
_atom_site_fract_y
_atom_site_fract_z
_atom_site_U_iso_or_equiv
_atom_site_adp_type
_atom_site_occupancy
_atom_site_symmetry_multiplicity
_atom_site_calc_flag
_atom_site_refinement_flags
_atom_site_disorder_assembly
_atom_site_disorder_group
C1 C 0.3966(2) 0.8389(2) 0.23097(16) 0.0143(5) Uani 1 1 d . . .
C2 C 0.4446(2) 0.8593(3) 0.15184(16) 0.0179(5) Uani 1 1 d . . .
H2 H 0.4823 0.7890 0.1185 0.022 Uiso 1 1 calc R . .
C3 C 0.4373(3) 0.9819(3) 0.12165(19) 0.0239(6) Uani 1 1 d . . .
H3 H 0.4686 0.9954 0.0673 0.029 Uiso 1 1 calc R . .
C4 C 0.3849(3) 1.0844(3) 0.1702(2) 0.0260(6) Uani 1 1 d . . .
H4 H 0.3781 1.1685 0.1489 0.031 Uiso 1 1 calc R . .
C5 C 0.3422(3) 1.0639(3) 0.2499(2) 0.0239(6) Uani 1 1 d . . .
H5 H 0.3089 1.1337 0.2838 0.029 Uiso 1 1 calc R . .
C6 C 0.3477(2) 0.9417(3) 0.28076(17) 0.0181(5) Uani 1 1 d . . .
H6 H 0.3183 0.9283 0.3356 0.022 Uiso 1 1 calc R . .
C7 C 0.5861(2) 0.5951(2) 0.26301(16) 0.0154(5) Uani 1 1 d . . .
C8 C 0.6633(3) 0.6491(3) 0.29663(18) 0.0207(5) Uani 1 1 d . . .
H8 H 0.6240 0.7206 0.3288 0.025 Uiso 1 1 calc R . .
C9 C 0.7971(3) 0.5980(3) 0.28282(19) 0.0265(6) Uani 1 1 d . . .
H9 H 0.8492 0.6334 0.3069 0.032 Uiso 1 1 calc R . .
C10 C 0.8550(3) 0.4960(3) 0.2343(2) 0.0284(6) Uani 1 1 d . . .
H10 H 0.9465 0.4621 0.2247 0.034 Uiso 1 1 calc R . .
C11 C 0.7795(3) 0.4433(3) 0.19991(19) 0.0257(6) Uani 1 1 d . . .
H11 H 0.8192 0.3735 0.1664 0.031 Uiso 1 1 calc R . .
C12 C 0.6451(3) 0.4922(3) 0.21423(17) 0.0194(5) Uani 1 1 d . . .
H12 H 0.5938 0.4554 0.1907 0.023 Uiso 1 1 calc R . .
C13 C 0.3442(2) 0.6882(2) 0.37344(15) 0.0143(5) Uani 1 1 d . . .
C14 C 0.4240(3) 0.6572(3) 0.44030(16) 0.0192(5) Uani 1 1 d . . .
H14 H 0.5145 0.6366 0.4312 0.023 Uiso 1 1 calc R . .
C15 C 0.3725(3) 0.6561(3) 0.52065(17) 0.0242(6) Uani 1 1 d . . .
H15 H 0.4277 0.6364 0.5658 0.029 Uiso 1 1 calc R . .
C16 C 0.2418(3) 0.6835(3) 0.53439(17) 0.0269(6) Uani 1 1 d . . .
H16 H 0.2071 0.6816 0.5891 0.032 Uiso 1 1 calc R . .
C17 C 0.1603(3) 0.7140(3) 0.46832(17) 0.0225(6) Uani 1 1 d . . .
H17 H 0.0703 0.7326 0.4781 0.027 Uiso 1 1 calc R . .
C18 C 0.2102(3) 0.7174(2) 0.38792(15) 0.0158(5) Uani 1 1 d . . .
C19 C 0.1107(2) 0.7546(3) 0.32191(15) 0.0152(5) Uani 1 1 d . . .
C20 C 0.0921(2) 0.8770(2) 0.26655(15) 0.0140(5) Uani 1 1 d . . .
C21 C 0.0343(3) 0.9915(3) 0.30566(16) 0.0190(5) Uani 1 1 d . . .
H21 H 0.0121 0.9875 0.3627 0.023 Uiso 1 1 calc R . .
C22 C 0.0092(3) 1.1104(3) 0.26181(18) 0.0215(5) Uani 1 1 d . . .
H22 H -0.0344 1.1878 0.2880 0.026 Uiso 1 1 calc R . .
C23 C 0.0478(3) 1.1162(3) 0.17957(18) 0.0196(5) Uani 1 1 d . . .
H23 H 0.0358 1.1975 0.1505 0.023 Uiso 1 1 calc R . .
C24 C 0.1038(2) 1.0039(2) 0.13959(16) 0.0156(5) Uani 1 1 d . . .
H24 H 0.1293 1.0088 0.0831 0.019 Uiso 1 1 calc R . .
C25 C 0.1231(2) 0.8832(2) 0.18206(15) 0.0123(4) Uani 1 1 d . . .
C26 C 0.0313(2) 0.7313(2) 0.09626(15) 0.0144(5) Uani 1 1 d . . .
C27 C -0.0874(3) 0.7963(3) 0.13578(17) 0.0196(5) Uani 1 1 d . . .
H27 H -0.0904 0.8396 0.1830 0.024 Uiso 1 1 calc R . .
C28 C -0.2023(3) 0.7980(3) 0.1062(2) 0.0259(6) Uani 1 1 d . . .
H28 H -0.2833 0.8438 0.1327 0.031 Uiso 1 1 calc R . .
C29 C -0.1981(3) 0.7331(3) 0.0386(2) 0.0267(6) Uani 1 1 d . . .
H29 H -0.2763 0.7346 0.0185 0.032 Uiso 1 1 calc R . .
C30 C -0.0799(3) 0.6657(3) -0.00031(18) 0.0238(6) Uani 1 1 d . . .
H30 H -0.0773 0.6205 -0.0466 0.029 Uiso 1 1 calc R . .
C31 C 0.0345(3) 0.6643(3) 0.02839(16) 0.0190(5) Uani 1 1 d . . .
H31 H 0.1153 0.6177 0.0019 0.023 Uiso 1 1 calc R . .
C32 C 0.2631(2) 0.7567(2) 0.03259(15) 0.0138(5) Uani 1 1 d . . .
C33 C 0.1960(3) 0.8447(3) -0.03157(16) 0.0175(5) Uani 1 1 d . . .
H33 H 0.1072 0.8989 -0.0233 0.021 Uiso 1 1 calc R . .
C34 C 0.2582(3) 0.8535(3) -0.10714(16) 0.0200(5) Uani 1 1 d . . .
H34 H 0.2119 0.9134 -0.1504 0.024 Uiso 1 1 calc R . .
C35 C 0.3881(3) 0.7747(3) -0.11971(17) 0.0213(5) Uani 1 1 d . . .
H35 H 0.4307 0.7814 -0.1713 0.026 Uiso 1 1 calc R . .
C36 C 0.4553(3) 0.6864(3) -0.05711(17) 0.0202(5) Uani 1 1 d . . .
H36 H 0.5441 0.6326 -0.0659 0.024 Uiso 1 1 calc R . .
C37 C 0.3933(2) 0.6764(3) 0.01870(16) 0.0169(5) Uani 1 1 d . . .
H37 H 0.4395 0.6147 0.0612 0.020 Uiso 1 1 calc R . .
C1S C 0.1390(4) 0.4082(3) 0.41200(16) 0.0380(8) Uani 1 1 d D . .
H38 H 0.0607 0.4895 0.4087 0.046 Uiso 1 1 calc R . .
H39 H 0.2047 0.4196 0.3714 0.046 Uiso 1 1 calc R . .
C2S C 0.5814(11) 0.0534(12) 0.3997(3) 0.094(2) Uani 0.480(4) 1 d PDU A 2
H41 H 0.5695 0.1456 0.3894 0.113 Uiso 0.480(4) 1 calc PR A 2
H40 H 0.4984 0.0473 0.3882 0.113 Uiso 0.480(4) 1 calc PR A 2
C3S C 0.6625(14) 0.0904(7) 0.3937(5) 0.099(2) Uani 0.520(4) 1 d PDU A 1
H43 H 0.6921 0.1608 0.3733 0.119 Uiso 0.520(4) 1 calc PR A 1
H42 H 0.5697 0.1285 0.4115 0.119 Uiso 0.520(4) 1 calc PR A 1
Cl1 Cl 0.42749(6) 0.38839(6) 0.30181(4) 0.01725(12) Uani 1 1 d . . .
Cl2 Cl 0.21424(6) 0.43493(6) 0.16501(4) 0.01702(12) Uani 1 1 d . . .
Cl1S Cl 0.19976(13) 0.38192(12) 0.50955(7) 0.0567(3) Uani 1 1 d D . .
Cl2S Cl 0.09886(10) 0.28363(11) 0.38590(6) 0.0467(2) Uani 1 1 d D . .
Cl3S Cl 0.6128(7) 0.0055(5) 0.5026(3) 0.1335(18) Uani 0.480(4) 1 d PDU A 2
Cl4S Cl 0.6999(8) -0.0344(8) 0.3311(5) 0.150(3) Uani 0.480(4) 1 d PDU A 2
Cl5S Cl 0.7572(4) -0.0086(2) 0.47246(16) 0.0794(10) Uani 0.520(4) 1 d PDU A 1
Cl6S Cl 0.6914(3) -0.0323(3) 0.30947(19) 0.0461(6) Uani 0.520(4) 1 d PU A 1
O1 O 0.03489(18) 0.70171(19) 0.32228(12) 0.0201(4) Uani 1 1 d . . .
P1 P 0.40973(6) 0.67566(6) 0.26783(4) 0.01167(11) Uani 1 1 d . . .
P2 P 0.18195(6) 0.73476(6) 0.12982(4) 0.01083(11) Uani 1 1 d . . .
Pt1 Pt 0.307684(8) 0.567550(8) 0.211542(5) 0.01001(3) Uani 1 1 d . . .

loop_
_atom_site_aniso_label
_atom_site_aniso_U_11
_atom_site_aniso_U_22
_atom_site_aniso_U_33
_atom_site_aniso_U_23
_atom_site_aniso_U_13
_atom_site_aniso_U_12
C1 0.0098(10) 0.0155(11) 0.0183(12) -0.0006(9) -0.0034(9) -0.0053(9)
C2 0.0137(11) 0.0199(12) 0.0202(12) -0.0015(10) -0.0012(9) -0.0064(10)
C3 0.0183(13) 0.0251(14) 0.0273(14) 0.0059(11) 0.0006(11) -0.0094(11)
C4 0.0166(13) 0.0172(13) 0.0434(18) 0.0052(12) -0.0015(12) -0.0075(11)
C5 0.0175(13) 0.0158(12) 0.0386(16) -0.0069(11) -0.0001(11) -0.0058(10)
C6 0.0139(11) 0.0188(12) 0.0219(13) -0.0039(10) -0.0009(10) -0.0062(10)
C7 0.0097(11) 0.0156(11) 0.0197(12) 0.0014(9) -0.0035(9) -0.0037(9)
C8 0.0163(12) 0.0224(13) 0.0248(13) 0.0003(11) -0.0060(10) -0.0086(11)
C9 0.0164(13) 0.0341(16) 0.0320(15) 0.0067(12) -0.0096(11) -0.0140(12)
C10 0.0110(12) 0.0330(16) 0.0354(16) 0.0087(13) -0.0023(11) -0.0048(11)
C11 0.0153(13) 0.0237(14) 0.0309(15) -0.0002(12) 0.0028(11) -0.0010(11)
C12 0.0141(12) 0.0179(12) 0.0242(13) -0.0014(10) -0.0013(10) -0.0040(10)
C13 0.0171(12) 0.0132(11) 0.0131(11) -0.0023(9) -0.0021(9) -0.0056(9)
C14 0.0201(13) 0.0186(12) 0.0182(12) -0.0014(10) -0.0068(10) -0.0057(10)
C15 0.0313(15) 0.0248(14) 0.0155(12) -0.0004(10) -0.0096(11) -0.0084(12)
C16 0.0344(16) 0.0338(16) 0.0126(12) -0.0018(11) -0.0003(11) -0.0133(13)
C17 0.0230(13) 0.0282(14) 0.0169(12) -0.0017(11) 0.0013(10) -0.0107(11)
C18 0.0178(12) 0.0166(12) 0.0135(11) -0.0003(9) -0.0018(9) -0.0072(10)
C19 0.0124(11) 0.0190(12) 0.0128(11) -0.0038(9) 0.0018(9) -0.0042(9)
C20 0.0090(10) 0.0173(12) 0.0159(11) -0.0025(9) -0.0024(9) -0.0045(9)
C21 0.0151(12) 0.0230(13) 0.0171(12) -0.0073(10) 0.0006(9) -0.0042(10)
C22 0.0178(12) 0.0172(12) 0.0264(14) -0.0085(10) -0.0028(10) -0.0013(10)
C23 0.0168(12) 0.0131(11) 0.0262(14) 0.0002(10) -0.0057(10) -0.0026(10)
C24 0.0124(11) 0.0167(12) 0.0170(11) -0.0002(9) -0.0039(9) -0.0048(9)
C25 0.0075(10) 0.0124(11) 0.0163(11) -0.0027(9) -0.0019(8) -0.0022(8)
C26 0.0121(11) 0.0151(11) 0.0163(11) 0.0023(9) -0.0054(9) -0.0055(9)
C27 0.0141(12) 0.0230(13) 0.0220(13) -0.0007(10) -0.0032(10) -0.0072(10)
C28 0.0124(12) 0.0319(15) 0.0334(16) -0.0002(12) -0.0046(11) -0.0086(11)
C29 0.0207(14) 0.0302(15) 0.0334(16) 0.0081(12) -0.0152(12) -0.0146(12)
C30 0.0312(15) 0.0241(14) 0.0222(13) 0.0031(11) -0.0121(11) -0.0165(12)
C31 0.0204(13) 0.0186(12) 0.0188(12) -0.0004(10) -0.0056(10) -0.0079(10)
C32 0.0144(11) 0.0158(11) 0.0123(11) -0.0028(9) 0.0003(9) -0.0068(9)
C33 0.0169(12) 0.0190(12) 0.0160(12) -0.0014(10) -0.0025(10) -0.0059(10)
C34 0.0260(14) 0.0208(13) 0.0146(12) 0.0016(10) -0.0034(10) -0.0109(11)
C35 0.0285(14) 0.0245(13) 0.0164(12) -0.0057(10) 0.0055(10) -0.0163(12)
C36 0.0178(12) 0.0209(13) 0.0227(13) -0.0084(10) 0.0060(10) -0.0079(10)
C37 0.0150(12) 0.0172(12) 0.0178(12) -0.0031(9) -0.0010(9) -0.0051(10)
C1S 0.0387(19) 0.044(2) 0.0316(17) 0.0024(15) 0.0029(14) -0.0178(16)
C2S 0.124(4) 0.077(4) 0.080(4) -0.001(3) -0.034(4) -0.033(3)
C3S 0.124(4) 0.082(4) 0.083(4) 0.005(3) -0.029(4) -0.030(3)
Cl1 0.0184(3) 0.0152(3) 0.0167(3) 0.0025(2) -0.0059(2) -0.0050(2)
Cl2 0.0159(3) 0.0147(3) 0.0223(3) -0.0028(2) -0.0054(2) -0.0068(2)
Cl1S 0.0762(8) 0.0626(7) 0.0432(5) -0.0055(5) -0.0182(5) -0.0364(6)
Cl2S 0.0449(5) 0.0684(6) 0.0391(5) -0.0221(4) 0.0105(4) -0.0327(5)
Cl3S 0.189(4) 0.103(3) 0.103(3) 0.013(2) -0.059(3) -0.047(3)
Cl4S 0.134(4) 0.156(4) 0.134(5) 0.015(4) 0.003(4) -0.037(3)
Cl5S 0.122(3) 0.0512(13) 0.0526(14) 0.0054(10) -0.0211(14) -0.0198(14)
Cl6S 0.0505(12) 0.0441(11) 0.0498(12) -0.0035(9) 0.0043(9) -0.0260(9)
O1 0.0153(9) 0.0261(10) 0.0212(9) -0.0011(8) 0.0003(7) -0.0107(8)
P1 0.0095(3) 0.0125(3) 0.0129(3) -0.0016(2) -0.0026(2) -0.0036(2)
P2 0.0088(3) 0.0123(3) 0.0109(3) -0.0013(2) -0.0017(2) -0.0032(2)
Pt1 0.00869(5) 0.01076(5) 0.01045(5) -0.00114(3) -0.00174(3) -0.00327(3)

loop_
_atom_type_symbol
_atom_type_description
_atom_type_scat_dispersion_real
_atom_type_scat_dispersion_imag
_atom_type_scat_source
C C 0.0033 0.0016 'International Tables Vol C Tables 4.2.6.8 and 6.1.1.4'
Cl Cl 0.1484 0.1585 'International Tables Vol C Tables 4.2.6.8 and 6.1.1.4'
O O 0.0106 0.0060 'International Tables Vol C Tables 4.2.6.8 and 6.1.1.4'
P P 0.1023 0.0942 'International Tables Vol C Tables 4.2.6.8 and 6.1.1.4'
Pt Pt -1.7033 8.3905 'International Tables Vol C Tables 4.2.6.8 and 6.1.1.4'
H H 0.0000 0.0000 'International Tables Vol C Tables 4.2.6.8 and 6.1.1.4'

loop_
_geom_angle_atom_site_label_1
_geom_angle_atom_site_label_2
_geom_angle_atom_site_label_3
_geom_angle
C2 C1 C6 119.2(2)
C2 C1 P1 118.4(2)
C6 C1 P1 122.3(2)
C3 C2 C1 120.3(3)
C3 C2 H2 119.9
C1 C2 H2 119.9
C4 C3 C2 120.4(3)
C4 C3 H3 119.8
C2 C3 H3 119.8
C3 C4 C5 119.8(3)
C3 C4 H4 120.1
C5 C4 H4 120.1
C4 C5 C6 120.5(3)
C4 C5 H5 119.7
C6 C5 H5 119.7
C5 C6 C1 119.9(3)
C5 C6 H6 120.1
C1 C6 H6 120.1
C12 C7 C8 119.2(2)
C12 C7 P1 119.79(19)
C8 C7 P1 120.2(2)
C9 C8 C7 120.0(3)
C9 C8 H8 120.0
C7 C8 H8 120.0
C10 C9 C8 120.5(3)
C10 C9 H9 119.7
C8 C9 H9 119.7
C9 C10 C11 119.9(3)
C9 C10 H10 120.1
C11 C10 H10 120.1
C10 C11 C12 120.3(3)
C10 C11 H11 119.9
C12 C11 H11 119.9
C7 C12 C11 120.1(3)
C7 C12 H12 120.0
C11 C12 H12 120.0
C14 C13 C18 118.9(2)
C14 C13 P1 121.9(2)
C18 C13 P1 118.80(18)
C13 C14 C15 120.7(3)
C13 C14 H14 119.6
C15 C14 H14 119.6
C16 C15 C14 120.1(3)
C16 C15 H15 120.0
C14 C15 H15 120.0
C15 C16 C17 120.1(3)
C15 C16 H16 119.9
C17 C16 H16 119.9
C16 C17 C18 120.3(3)
C16 C17 H17 119.8
C18 C17 H17 119.8
C17 C18 C13 119.8(2)
C17 C18 C19 115.0(2)
C13 C18 C19 125.2(2)
O1 C19 C18 120.9(2)
O1 C19 C20 120.8(2)
C18 C19 C20 117.1(2)
C21 C20 C25 119.6(2)
C21 C20 C19 114.6(2)
C25 C20 C19 125.8(2)
C22 C21 C20 120.5(2)
C22 C21 H21 119.7
C20 C21 H21 119.7
C21 C22 C23 119.9(2)
C21 C22 H22 120.1
C23 C22 H22 120.1
C22 C23 C24 120.3(2)
C22 C23 H23 119.9
C24 C23 H23 119.9
C23 C24 C25 120.4(2)
C23 C24 H24 119.8
C25 C24 H24 119.8
C24 C25 C20 119.1(2)
C24 C25 P2 121.87(19)
C20 C25 P2 119.01(18)
C27 C26 C31 119.2(2)
C27 C26 P2 121.3(2)
C31 C26 P2 119.5(2)
C26 C27 C28 120.2(3)
C26 C27 H27 119.9
C28 C27 H27 119.9
C29 C28 C27 120.0(3)
C29 C28 H28 120.0
C27 C28 H28 120.0
C28 C29 C30 120.2(3)
C28 C29 H29 119.9
C30 C29 H29 119.9
C31 C30 C29 120.1(3)
C31 C30 H30 120.0
C29 C30 H30 120.0
C30 C31 C26 120.2(3)
C30 C31 H31 119.9
C26 C31 H31 119.9
C37 C32 C33 118.9(2)
C37 C32 P2 119.31(19)
C33 C32 P2 121.62(19)
C34 C33 C32 120.5(2)
C34 C33 H33 119.8
C32 C33 H33 119.8
C33 C34 C35 120.1(2)
C33 C34 H34 120.0
C35 C34 H34 120.0
C36 C35 C34 120.1(2)
C36 C35 H35 120.0
C34 C35 H35 120.0
C35 C36 C37 120.2(3)
C35 C36 H36 119.9
C37 C36 H36 119.9
C36 C37 C32 120.3(2)
C36 C37 H37 119.8
C32 C37 H37 119.8
Cl2S C1S Cl1S 113.5(2)
Cl2S C1S H38 108.9
Cl1S C1S H38 108.9
Cl2S C1S H39 108.9
Cl1S C1S H39 108.9
H38 C1S H39 107.7
Cl3S C2S Cl4S 115.4(6)
Cl3S C2S H41 108.4
Cl4S C2S H41 108.4
Cl3S C2S H40 108.4
Cl4S C2S H40 108.4
H41 C2S H40 107.5
Cl5S C3S Cl6S 101.9(4)
Cl5S C3S H43 111.4
Cl6S C3S H43 111.4
Cl5S C3S H42 111.4
Cl6S C3S H42 111.4
H43 C3S H42 109.3
C7 P1 C1 98.47(11)
C7 P1 C13 112.26(12)
C1 P1 C13 104.96(12)
C7 P1 Pt1 113.32(9)
C1 P1 Pt1 123.97(8)
C13 P1 Pt1 103.76(8)
C32 P2 C25 110.29(11)
C32 P2 C26 101.98(11)
C25 P2 C26 102.02(11)
C32 P2 Pt1 112.70(8)
C25 P2 Pt1 110.71(8)
C26 P2 Pt1 118.33(8)
P2 Pt1 P1 96.49(2)
P2 Pt1 Cl2 90.33(2)
P1 Pt1 Cl2 173.10(2)
P2 Pt1 Cl1 175.97(2)
P1 Pt1 Cl1 85.91(2)
Cl2 Pt1 Cl1 87.22(2)

loop_
_geom_bond_atom_site_label_1
_geom_bond_atom_site_label_2
_geom_bond_distance
C1 C2 1.396(4)
C1 C6 1.396(4)
C1 P1 1.824(3)
C2 C3 1.389(4)
C2 H2 0.9500
C3 C4 1.382(4)
C3 H3 0.9500
C4 C5 1.383(4)
C4 H4 0.9500
C5 C6 1.393(4)
C5 H5 0.9500
C6 H6 0.9500
C7 C12 1.394(4)
C7 C8 1.402(4)
C7 P1 1.822(3)
C8 C9 1.389(4)
C8 H8 0.9500
C9 C10 1.383(5)
C9 H9 0.9500
C10 C11 1.384(5)
C10 H10 0.9500
C11 C12 1.395(4)
C11 H11 0.9500
C12 H12 0.9500
C13 C14 1.391(3)
C13 C18 1.411(4)
C13 P1 1.826(3)
C14 C15 1.397(4)
C14 H14 0.9500
C15 C16 1.378(4)
C15 H15 0.9500
C16 C17 1.392(4)
C16 H16 0.9500
C17 C18 1.394(4)
C17 H17 0.9500
C18 C19 1.515(3)
C19 O1 1.210(3)
C19 C20 1.516(4)
C20 C21 1.400(4)
C20 C25 1.402(3)
C21 C22 1.384(4)
C21 H21 0.9500
C22 C23 1.386(4)
C22 H22 0.9500
C23 C24 1.387(4)
C23 H23 0.9500
C24 C25 1.402(3)
C24 H24 0.9500
C25 P2 1.825(2)
C26 C27 1.391(4)
C26 C31 1.400(4)
C26 P2 1.825(2)
C27 C28 1.398(4)
C27 H27 0.9500
C28 C29 1.380(5)
C28 H28 0.9500
C29 C30 1.389(5)
C29 H29 0.9500
C30 C31 1.389(4)
C30 H30 0.9500
C31 H31 0.9500
C32 C37 1.400(3)
C32 C33 1.400(3)
C32 P2 1.816(3)
C33 C34 1.387(4)
C33 H33 0.9500
C34 C35 1.390(4)
C34 H34 0.9500
C35 C36 1.384(4)
C35 H35 0.9500
C36 C37 1.392(4)
C36 H36 0.9500
C37 H37 0.9500
C1S Cl2S 1.732(2)
C1S Cl1S 1.732(2)
C1S H38 0.9900
C1S H39 0.9900
C2S Cl3S 1.731(2)
C2S Cl4S 1.731(2)
C2S H41 0.9900
C2S H40 0.9900
C3S Cl5S 1.731(2)
C3S Cl6S 1.979(9)
C3S H43 0.9900
C3S H42 0.9900
Cl1 Pt1 2.3643(6)
Cl2 Pt1 2.3407(6)
P1 Pt1 2.2607(6)
P2 Pt1 2.2321(6)
